data_2231215
loop_
_publ_author_name
'Raissi Shabari, Akbar'
'Pourayoubi, Mehrdad'
'Taghizadeh, Afsaneh'
'Ghoreishi, Farnaz'
'Vahdani, Banafsheh'

_publ_section_title
;
 <i>p</i>-Tolyl bis(cyclohexylamido)phosphinate
;
_journal_coeditor_code LH5287
_journal_issue 8
_journal_name_full 'Acta Crystallographica Section E'
_journal_page_first o2167
_journal_paper_doi 10.1107/S1600536811029722
_journal_volume 67
_journal_year 2011
_chemical_formula_iupac 'C19 H31 N2 O2 P'
_chemical_formula_moiety 'C19 H31 N2 O2 P'
_chemical_formula_sum 'C19 H31 N2 O2 P'
_chemical_formula_weight 350.43
_chemical_name_common
;
<i>p</i>-Tolyl bis(cyclohexylamido)phosphinate
;
_chemical_name_systematic
;
1-{[bis(phenylamino)phosphoryl]oxy}-4-methylbenzene
;
_space_group_IT_number 14
_symmetry_cell_setting monoclinic
_symmetry_space_group_name_Hall '-P 2yab'
_symmetry_space_group_name_H-M 'P 1 21/a 1'
_atom_sites_solution_hydrogens geom
_atom_sites_solution_primary direct
_atom_sites_solution_secondary difmap
_audit_creation_method SHELXL-97
_cell_angle_alpha 90
_cell_angle_beta 99.247(5)
_cell_angle_gamma 90
_cell_formula_units_Z 4
_cell_length_a 9.131(5)
_cell_length_b 19.333(5)
_cell_length_c 11.291(5)
_cell_measurement_reflns_used 3912
_cell_measurement_temperature 291(2)
_cell_measurement_theta_max 29.48
_cell_measurement_theta_min 1.82
_cell_volume 1967.3(15)
_computing_cell_refinement 'X-AREA (Stoe & Cie, 2005)'
_computing_data_collection 'X-AREA (Stoe & Cie, 2005)'
_computing_data_reduction 'X-AREA (Stoe & Cie, 2005)'
_computing_molecular_graphics 'SHELXTL (Sheldrick, 2008)'
_computing_publication_material
;
SHELXTL (Sheldrick, 2008),
PLATON (Spek, 2009) and
enCIFer (Allen <i>et al.</i>, 2004)
;
_computing_structure_refinement 'SHELXTL (Sheldrick, 2008)'
_computing_structure_solution 'SHELXTL (Sheldrick, 2008)'
_diffrn_ambient_temperature 291(2)
_diffrn_detector_area_resol_mean '0.15 mm'
_diffrn_measured_fraction_theta_full 0.990
_diffrn_measured_fraction_theta_max 0.990
_diffrn_measurement_device_type 'Stoe IPDS II image plate'
_diffrn_measurement_method \w
_diffrn_radiation_monochromator graphite
_diffrn_radiation_source 'fine-focus sealed tube'
_diffrn_radiation_type MoK\a
_diffrn_radiation_wavelength 0.71069
_diffrn_reflns_av_R_equivalents 0.0905
_diffrn_reflns_av_sigmaI/netI 0.1636
_diffrn_reflns_limit_h_max 9
_diffrn_reflns_limit_h_min -12
_diffrn_reflns_limit_k_max 26
_diffrn_reflns_limit_k_min -22
_diffrn_reflns_limit_l_max 15
_diffrn_reflns_limit_l_min -15
_diffrn_reflns_number 14835
_diffrn_reflns_theta_full 29.20
_diffrn_reflns_theta_max 29.20
_diffrn_reflns_theta_min 1.83
_diffrn_standards_number 0
_exptl_absorpt_coefficient_mu 0.153
_exptl_absorpt_correction_T_max 1.000
_exptl_absorpt_correction_T_min 0.992
_exptl_absorpt_correction_type multi-scan
_exptl_absorpt_process_details
;
[MULABS (Blessing, 1995) in PLATON (Spek, 2009)]
;
_exptl_crystal_colour colourless
_exptl_crystal_density_diffrn 1.183
_exptl_crystal_density_method 'not measured'
_exptl_crystal_description block
_exptl_crystal_F_000 760
_exptl_crystal_size_max 0.38
_exptl_crystal_size_mid 0.12
_exptl_crystal_size_min 0.08
_refine_diff_density_max 0.211
_refine_diff_density_min -0.257
_refine_ls_extinction_method none
_refine_ls_goodness_of_fit_ref 0.760
_refine_ls_hydrogen_treatment constr
_refine_ls_matrix_type full
_refine_ls_number_parameters 218
_refine_ls_number_reflns 5296
_refine_ls_number_restraints 0
_refine_ls_restrained_S_all 0.760
_refine_ls_R_factor_all 0.1755
_refine_ls_R_factor_gt 0.0517
_refine_ls_shift/su_max 0.001
_refine_ls_shift/su_mean 0.000
_refine_ls_structure_factor_coef Fsqd
_refine_ls_weighting_details 'calc w=1/[\s^2^(Fo^2^)+(0.0255P)^2^] where P=(Fo^2^+2Fc^2^)/3'
_refine_ls_weighting_scheme calc
_refine_ls_wR_factor_gt 0.0704
_refine_ls_wR_factor_ref 0.0903
_reflns_number_gt 1925
_reflns_number_total 5296
_reflns_threshold_expression I>2\s(I)
_cod_data_source_file lh5287.cif
_cod_data_source_block I
_cod_original_sg_symbol_H-M 'P 21/a'
_cod_database_code 2231215
_cod_database_fobs_code 2231215

loop_
_symmetry_equiv_pos_as_xyz
'x, y, z'
'-x+1/2, y+1/2, -z'
'-x, -y, -z'
'x-1/2, -y-1/2, z'

loop_
_atom_site_type_symbol
_atom_site_label
_atom_site_fract_x
_atom_site_fract_y
_atom_site_fract_z
_atom_site_U_iso_or_equiv
_atom_site_adp_type
_atom_site_calc_flag
_atom_site_refinement_flags
_atom_site_occupancy
_atom_site_symmetry_multiplicity
P P1 0.71746(8) 0.80003(4) 0.50141(5) 0.03970(16) Uani d . 1 1
O O1 0.87988(16) 0.79943(9) 0.51391(11) 0.0481(4) Uani d . 1 1
O O2 0.66002(18) 0.87739(8) 0.46763(13) 0.0530(5) Uani d . 1 1
N N1 0.6357(2) 0.74705(11) 0.40180(15) 0.0540(6) Uani d . 1 1
H H1 0.5695 0.7286 0.4204 0.065 Uiso d R 1 1
N N2 0.6418(2) 0.78465(10) 0.61857(13) 0.0488(6) Uani d . 1 1
H H2 0.5753 0.7613 0.6076 0.059 Uiso d R 1 1
C C1 0.7075(3) 0.71015(13) 0.31259(16) 0.0433(6) Uani d . 1 1
H H1A 0.7944 0.7370 0.2994 0.052 Uiso calc R 1 1
C C2 0.7592(3) 0.63929(14) 0.3529(2) 0.0637(8) Uani d . 1 1
H H2A 0.6753 0.6125 0.3700 0.076 Uiso calc R 1 1
H H2B 0.8301 0.6429 0.4264 0.076 Uiso calc R 1 1
C C3 0.8310(4) 0.60189(16) 0.2589(2) 0.0779(9) Uani d . 1 1
H H3A 0.8596 0.5557 0.2870 0.093 Uiso calc R 1 1
H H3B 0.9199 0.6264 0.2465 0.093 Uiso calc R 1 1
C C4 0.7244(3) 0.59729(16) 0.1408(2) 0.0749(9) Uani d . 1 1
H H4A 0.7738 0.5756 0.0806 0.090 Uiso calc R 1 1
H H4B 0.6397 0.5690 0.1513 0.090 Uiso calc R 1 1
C C5 0.6727(4) 0.66822(17) 0.0996(2) 0.0755(9) Uani d . 1 1
H H5A 0.6010 0.6644 0.0266 0.091 Uiso calc R 1 1
H H5B 0.7565 0.6947 0.0813 0.091 Uiso calc R 1 1
C C6 0.6017(3) 0.70671(14) 0.19495(17) 0.0579(7) Uani d . 1 1
H H6A 0.5753 0.7532 0.1672 0.070 Uiso calc R 1 1
H H6B 0.5116 0.6831 0.2070 0.070 Uiso calc R 1 1
C C7 0.6472(3) 0.83281(12) 0.71992(17) 0.0434(6) Uani d . 1 1
H H7A 0.7147 0.8706 0.7074 0.052 Uiso calc R 1 1
C C8 0.7099(3) 0.79764(16) 0.83611(18) 0.0739(9) Uani d . 1 1
H H8A 0.8094 0.7815 0.8318 0.089 Uiso calc R 1 1
H H8B 0.6494 0.7577 0.8473 0.089 Uiso calc R 1 1
C C9 0.7148(4) 0.84609(17) 0.94366(19) 0.0768(10) Uani d . 1 1
H H9A 0.7512 0.8210 1.0168 0.092 Uiso calc R 1 1
H H9B 0.7830 0.8838 0.9366 0.092 Uiso calc R 1 1
C C10 0.5655(4) 0.87468(17) 0.9507(2) 0.0772(10) Uani d . 1 1
H H10A 0.5721 0.9065 1.0178 0.093 Uiso calc R 1 1
H H10B 0.4990 0.8374 0.9642 0.093 Uiso calc R 1 1
C C11 0.5044(4) 0.91182(17) 0.8365(2) 0.0913(11) Uani d . 1 1
H H11A 0.5660 0.9517 0.8271 0.110 Uiso calc R 1 1
H H11B 0.4051 0.9282 0.8410 0.110 Uiso calc R 1 1
C C12 0.4996(3) 0.86385(16) 0.7272(2) 0.0715(9) Uani d . 1 1
H H12A 0.4285 0.8271 0.7321 0.086 Uiso calc R 1 1
H H12B 0.4662 0.8900 0.6545 0.086 Uiso calc R 1 1
C C13 0.7349(3) 0.92389(13) 0.40431(19) 0.0448(6) Uani d . 1 1
C C14 0.7785(4) 0.98514(16) 0.4565(2) 0.0709(9) Uani d . 1 1
H H14A 0.7614 0.9946 0.5338 0.085 Uiso calc R 1 1
C C15 0.8477(4) 1.03306(16) 0.3956(2) 0.0788(10) Uani d . 1 1
H H15A 0.8768 1.0749 0.4327 0.095 Uiso calc R 1 1
C C16 0.8753(3) 1.02153(15) 0.2822(2) 0.0572(7) Uani d . 1 1
C C17 0.8292(3) 0.95964(15) 0.2303(2) 0.0596(8) Uani d . 1 1
H H17A 0.8452 0.9504 0.1526 0.072 Uiso calc R 1 1
C C18 0.7597(3) 0.91060(14) 0.2906(2) 0.0566(7) Uani d . 1 1
H H18A 0.7298 0.8687 0.2538 0.068 Uiso calc R 1 1
C C19 0.9524(4) 1.07473(16) 0.2168(3) 0.0979(12) Uani d . 1 1
H H19A 1.0489 1.0841 0.2614 0.147 Uiso calc R 1 1
H H19B 0.8950 1.1166 0.2084 0.147 Uiso calc R 1 1
H H19C 0.9623 1.0575 0.1388 0.147 Uiso calc R 1 1

loop_
_atom_site_aniso_label
_atom_site_aniso_U_11
_atom_site_aniso_U_22
_atom_site_aniso_U_33
_atom_site_aniso_U_12
_atom_site_aniso_U_13
_atom_site_aniso_U_23
P1 0.0361(3) 0.0466(4) 0.0374(3) 0.0011(4) 0.0089(2) -0.0014(3)
O1 0.0345(10) 0.0549(12) 0.0549(9) -0.0006(10) 0.0065(7) 0.0005(8)
O2 0.0502(12) 0.0530(12) 0.0600(10) 0.0080(10) 0.0210(8) 0.0112(8)
N1 0.0438(13) 0.0734(16) 0.0488(10) -0.0117(12) 0.0196(9) -0.0200(10)
N2 0.0561(13) 0.0520(15) 0.0416(9) -0.0139(12) 0.0182(9) -0.0067(9)
C1 0.0433(14) 0.0487(18) 0.0403(11) -0.0051(14) 0.0141(10) -0.0057(11)
C2 0.073(2) 0.066(2) 0.0506(14) 0.0140(18) 0.0063(13) 0.0064(14)
C3 0.083(3) 0.067(2) 0.084(2) 0.029(2) 0.0128(17) -0.0021(16)
C4 0.081(2) 0.071(2) 0.0782(19) -0.003(2) 0.0282(17) -0.0296(17)
C5 0.092(2) 0.088(3) 0.0452(14) 0.011(2) 0.0089(14) -0.0147(15)
C6 0.0702(18) 0.0572(18) 0.0452(12) 0.0103(17) 0.0056(12) -0.0002(13)
C7 0.0493(17) 0.0437(16) 0.0391(12) -0.0108(13) 0.0127(11) -0.0037(11)
C8 0.084(2) 0.088(2) 0.0474(14) 0.028(2) 0.0033(13) -0.0066(15)
C9 0.085(2) 0.101(3) 0.0421(14) 0.013(2) 0.0043(14) -0.0095(14)
C10 0.083(2) 0.100(3) 0.0533(16) -0.006(2) 0.0253(15) -0.0225(15)
C11 0.092(3) 0.107(3) 0.0727(19) 0.041(2) 0.0048(17) -0.0266(18)
C12 0.065(2) 0.094(2) 0.0522(15) 0.0257(19) -0.0001(13) -0.0125(15)
C13 0.0411(16) 0.0481(18) 0.0457(13) 0.0065(14) 0.0084(11) 0.0076(12)
C14 0.110(3) 0.058(2) 0.0485(15) -0.009(2) 0.0244(16) -0.0067(14)
C15 0.109(3) 0.058(2) 0.0689(18) -0.021(2) 0.0120(18) -0.0091(15)
C16 0.0531(19) 0.057(2) 0.0602(16) -0.0057(17) 0.0047(13) 0.0123(15)
C17 0.067(2) 0.068(2) 0.0466(14) -0.0009(17) 0.0162(13) 0.0010(14)
C18 0.0625(19) 0.0537(19) 0.0560(15) -0.0107(16) 0.0168(13) -0.0086(13)
C19 0.102(3) 0.089(3) 0.103(2) -0.028(2) 0.018(2) 0.0294(19)

loop_
_atom_type_symbol
_atom_type_description
_atom_type_scat_dispersion_real
_atom_type_scat_dispersion_imag
_atom_type_scat_source
C C 0.0033 0.0016 'International Tables Vol C Tables 4.2.6.8 and 6.1.1.4'
H H 0.0000 0.0000 'International Tables Vol C Tables 4.2.6.8 and 6.1.1.4'
N N 0.0061 0.0033 'International Tables Vol C Tables 4.2.6.8 and 6.1.1.4'
O O 0.0106 0.0060 'International Tables Vol C Tables 4.2.6.8 and 6.1.1.4'
P P 0.1023 0.0942 'International Tables Vol C Tables 4.2.6.8 and 6.1.1.4'

loop_
_geom_angle_atom_site_label_1
_geom_angle_atom_site_label_2
_geom_angle_atom_site_label_3
_geom_angle
O1 P1 O2 108.41(10)
O1 P1 N1 114.19(10)
O2 P1 N1 109.13(10)
O1 P1 N2 118.58(9)
O2 P1 N2 101.48(10)
N1 P1 N2 104.07(11)
C13 O2 P1 123.52(15)
C1 N1 P1 125.28(16)
C1 N1 H1 115.1
P1 N1 H1 113.9
C7 N2 P1 123.76(16)
C7 N2 H2 115.8
P1 N2 H2 114.6
N1 C1 C2 112.93(18)
N1 C1 C6 109.3(2)
C2 C1 C6 110.6(2)
N1 C1 H1A 107.9
C2 C1 H1A 107.9
C6 C1 H1A 107.9
C1 C2 C3 112.0(2)
C1 C2 H2A 109.2
C3 C2 H2A 109.2
C1 C2 H2B 109.2
C3 C2 H2B 109.2
H2A C2 H2B 107.9
C2 C3 C4 110.7(2)
C2 C3 H3A 109.5
C4 C3 H3A 109.5
C2 C3 H3B 109.5
C4 C3 H3B 109.5
H3A C3 H3B 108.1
C5 C4 C3 110.1(2)
C5 C4 H4A 109.6
C3 C4 H4A 109.6
C5 C4 H4B 109.6
C3 C4 H4B 109.6
H4A C4 H4B 108.2
C4 C5 C6 111.9(2)
C4 C5 H5A 109.2
C6 C5 H5A 109.2
C4 C5 H5B 109.2
C6 C5 H5B 109.2
H5A C5 H5B 107.9
C1 C6 C5 110.8(2)
C1 C6 H6A 109.5
C5 C6 H6A 109.5
C1 C6 H6B 109.5
C5 C6 H6B 109.5
H6A C6 H6B 108.1
N2 C7 C12 112.36(19)
N2 C7 C8 110.7(2)
C12 C7 C8 110.73(19)
N2 C7 H7A 107.6
C12 C7 H7A 107.6
C8 C7 H7A 107.6
C7 C8 C9 112.0(2)
C7 C8 H8A 109.2
C9 C8 H8A 109.2
C7 C8 H8B 109.2
C9 C8 H8B 109.2
H8A C8 H8B 107.9
C10 C9 C8 111.1(2)
C10 C9 H9A 109.4
C8 C9 H9A 109.4
C10 C9 H9B 109.4
C8 C9 H9B 109.4
H9A C9 H9B 108.0
C9 C10 C11 110.4(2)
C9 C10 H10A 109.6
C11 C10 H10A 109.6
C9 C10 H10B 109.6
C11 C10 H10B 109.6
H10A C10 H10B 108.1
C10 C11 C12 111.1(3)
C10 C11 H11A 109.4
C12 C11 H11A 109.4
C10 C11 H11B 109.4
C12 C11 H11B 109.4
H11A C11 H11B 108.0
C7 C12 C11 112.2(2)
C7 C12 H12A 109.2
C11 C12 H12A 109.2
C7 C12 H12B 109.2
C11 C12 H12B 109.2
H12A C12 H12B 107.9
C14 C13 C18 119.5(2)
C14 C13 O2 118.4(2)
C18 C13 O2 122.0(2)
C13 C14 C15 120.1(2)
C13 C14 H14A 120.0
C15 C14 H14A 120.0
C16 C15 C14 122.1(3)
C16 C15 H15A 118.9
C14 C15 H15A 118.9
C15 C16 C17 117.1(3)
C15 C16 C19 121.4(3)
C17 C16 C19 121.5(3)
C16 C17 C18 121.6(2)
C16 C17 H17A 119.2
C18 C17 H17A 119.2
C13 C18 C17 119.6(2)
C13 C18 H18A 120.2
C17 C18 H18A 120.2
C16 C19 H19A 109.5
C16 C19 H19B 109.5
H19A C19 H19B 109.5
C16 C19 H19C 109.5
H19A C19 H19C 109.5
H19B C19 H19C 109.5

loop_
_geom_bond_atom_site_label_1
_geom_bond_atom_site_label_2
_geom_bond_distance
P1 O1 1.4670(17)
P1 O2 1.6105(17)
P1 N1 1.6131(19)
P1 N2 1.6152(18)
O2 C13 1.394(3)
N1 C1 1.472(3)
N1 H1 0.7593
N2 C7 1.470(3)
N2 H2 0.7510
C1 C2 1.496(3)
C1 C6 1.513(3)
C1 H1A 0.9800
C2 C3 1.517(3)
C2 H2A 0.9700
C2 H2B 0.9700
C3 C4 1.522(3)
C3 H3A 0.9700
C3 H3B 0.9700
C4 C5 1.500(4)
C4 H4A 0.9700
C4 H4B 0.9700
C5 C6 1.536(3)
C5 H5A 0.9700
C5 H5B 0.9700
C6 H6A 0.9700
C6 H6B 0.9700
C7 C12 1.490(3)
C7 C8 1.506(3)
C7 H7A 0.9800
C8 C9 1.528(3)
C8 H8A 0.9700
C8 H8B 0.9700
C9 C10 1.486(4)
C9 H9A 0.9700
C9 H9B 0.9700
C10 C11 1.503(4)
C10 H10A 0.9700
C10 H10B 0.9700
C11 C12 1.539(3)
C11 H11A 0.9700
C11 H11B 0.9700
C12 H12A 0.9700
C12 H12B 0.9700
C13 C14 1.354(3)
C13 C18 1.364(3)
C14 C15 1.367(4)
C14 H14A 0.9300
C15 C16 1.362(3)
C15 H15A 0.9300
C16 C17 1.369(3)
C16 C19 1.505(4)
C17 C18 1.380(3)
C17 H17A 0.9300
C18 H18A 0.9300
C19 H19A 0.9600
C19 H19B 0.9600
C19 H19C 0.9600

loop_
_geom_hbond_atom_site_label_D
_geom_hbond_atom_site_label_H
_geom_hbond_atom_site_label_A
_geom_hbond_site_symmetry_A
_geom_hbond_distance_DH
_geom_hbond_distance_HA
_geom_hbond_distance_DA
_geom_hbond_angle_DHA
_geom_hbond_publ_flag
N1 H1 O1 4_575 0.76 2.23 2.969(3) 162.8 y
N2 H2 O1 4_575 0.75 2.25 2.975(3) 161.7 y

loop_
_geom_torsion_atom_site_label_1
_geom_torsion_atom_site_label_2
_geom_torsion_atom_site_label_3
_geom_torsion_atom_site_label_4
_geom_torsion
O1 P1 O2 C13 29.02(19)
N1 P1 O2 C13 -95.91(19)
N2 P1 O2 C13 154.63(17)
O1 P1 N1 C1 -11.6(2)
O2 P1 N1 C1 109.9(2)
N2 P1 N1 C1 -142.37(19)
O1 P1 N2 C7 70.6(2)
O2 P1 N2 C7 -48.0(2)
N1 P1 N2 C7 -161.28(18)
P1 N1 C1 C2 94.3(2)
P1 N1 C1 C6 -142.1(2)
N1 C1 C2 C3 179.3(2)
C6 C1 C2 C3 56.4(3)
C1 C2 C3 C4 -57.1(3)
C2 C3 C4 C5 56.1(3)
C3 C4 C5 C6 -55.9(3)
N1 C1 C6 C5 -179.8(2)
C2 C1 C6 C5 -54.8(3)
C4 C5 C6 C1 55.7(3)
P1 N2 C7 C12 110.5(2)
P1 N2 C7 C8 -125.2(2)
N2 C7 C8 C9 -179.1(2)
C12 C7 C8 C9 -53.9(3)
C7 C8 C9 C10 56.4(3)
C8 C9 C10 C11 -57.2(3)
C9 C10 C11 C12 56.4(3)
N2 C7 C12 C11 177.5(2)
C8 C7 C12 C11 53.2(3)
C10 C11 C12 C7 -55.1(4)
P1 O2 C13 C14 -121.7(2)
P1 O2 C13 C18 61.1(3)
C18 C13 C14 C15 -0.4(4)
O2 C13 C14 C15 -177.7(3)
C13 C14 C15 C16 -0.1(5)
C14 C15 C16 C17 0.7(5)
C14 C15 C16 C19 -179.6(3)
C15 C16 C17 C18 -0.9(4)
C19 C16 C17 C18 179.5(3)
C14 C13 C18 C17 0.2(4)
O2 C13 C18 C17 177.4(2)
C16 C17 C18 C13 0.4(4)

loop_
_cod_related_entry_id
_cod_related_entry_database
_cod_related_entry_code
1 ChemSpider 30656860
